data_7117408
loop_
_publ_author_name
'Nora C. Breit'
'Tibor Szilvasi'
'Shigeyoshi Inoue'

_publ_section_title
;
 Facile rotation around a silicon-phosphorus double bond enabled through
 coordination to tungsten
;
_journal_name_full Chem.Commun.
_journal_page_first 11272
_journal_paper_doi 10.1039/C5cc04247J
_journal_volume 51
_journal_year 2015
_chemical_formula_sum 'C26 H41 N2 O5 P Si3 W'
_chemical_formula_weight 760.70
_chemical_name_systematic
; 
 ? 
;
_chemical_properties_physical Air-sensitive
_space_group_IT_number 33
_symmetry_cell_setting orthorhombic
_symmetry_space_group_name_Hall 'P 2c -2n'
_symmetry_space_group_name_H-M 'P n a 21'
_atom_sites_solution_hydrogens geom
_atom_sites_solution_primary direct
_atom_sites_solution_secondary difmap
_audit_creation_method
;
CrysAlis RED, Oxford Diffraction Ltd.,
Version 1.171.31.8 (release 12-01-2007 CrysAlis171 .NET)
(compiled Jan 12 2007,17:49:11)
;
_audit_update_record
;
2015-04-22 deposited with the CCDC.
2015-06-10 downloaded from the CCDC.
;
_cell_angle_alpha 90.00
_cell_angle_beta 90.00
_cell_angle_gamma 90.00
_cell_formula_units_Z 4
_cell_length_a 20.7398(2)
_cell_length_b 9.20180(10)
_cell_length_c 17.6394(2)
_cell_measurement_reflns_used 7678
_cell_measurement_temperature 150(2)
_cell_measurement_theta_max 73.0700
_cell_measurement_theta_min 4.2500
_cell_volume 3366.36(6)
_computing_cell_refinement
;
CrysAlis RED, Oxford Diffraction Ltd.,
Version 1.171.31.8 (release 12-01-2007 CrysAlis171 .NET)
(compiled Jan 12 2007,17:49:11)
;
_computing_data_collection
;
CrysAlis CCD, Oxford Diffraction Ltd.,
Version 1.171.31.8 (release 12-01-2007 CrysAlis171 .NET)
(compiled Jan 12 2007,17:49:11)
;
_computing_data_reduction
;
CrysAlis RED, Oxford Diffraction Ltd.,
Version 1.171.31.8 (release 12-01-2007 CrysAlis171 .NET)
(compiled Jan 12 2007,17:49:11)
;
_computing_publication_material 'SHELXL-97 (Sheldrick, 1997)'
_computing_structure_refinement 'SHELXL-97 (Sheldrick, 1997)'
_computing_structure_solution 'SHELXS-97 (Sheldrick, 1990)'
_diffrn_ambient_temperature 150(2)
_diffrn_measured_fraction_theta_full 1.000
_diffrn_measured_fraction_theta_max 1.000
_diffrn_measurement_device_type 'Oxford Diffraction Xcalibur S Sapphire'
_diffrn_measurement_method \w
_diffrn_radiation_monochromator graphite
_diffrn_radiation_source 'Enhance (Mo) X-ray Source'
_diffrn_radiation_type CuK\a
_diffrn_radiation_wavelength 1.54184
_diffrn_reflns_av_R_equivalents 0.0579
_diffrn_reflns_av_sigmaI/netI 0.0490
_diffrn_reflns_limit_h_max 18
_diffrn_reflns_limit_h_min -24
_diffrn_reflns_limit_k_max 10
_diffrn_reflns_limit_k_min -11
_diffrn_reflns_limit_l_max 19
_diffrn_reflns_limit_l_min -21
_diffrn_reflns_number 12139
_diffrn_reflns_theta_full 67.46
_diffrn_reflns_theta_max 67.46
_diffrn_reflns_theta_min 4.26
_exptl_absorpt_coefficient_mu 8.118
_exptl_absorpt_correction_T_max 1.00000
_exptl_absorpt_correction_T_min 0.38966
_exptl_absorpt_correction_type multi-scan
_exptl_absorpt_process_details
;
CrysAlisPro, Agilent Technologies,
Version 1.171.37.34 (release 22-05-2014 CrysAlis171 .NET)
(compiled May 22 2014,16:03:01)
Empirical absorption correction using spherical harmonics,
 implemented in SCALE3 ABSPACK scaling algorithm.
;
_exptl_crystal_colour yellow
_exptl_crystal_density_diffrn 1.501
_exptl_crystal_density_method 'not measured'
_exptl_crystal_description blocks
_exptl_crystal_F_000 1528
_exptl_crystal_recrystallization_method 'Re-crystallisation from solvent: hexane'
_exptl_crystal_size_max 0.21
_exptl_crystal_size_mid 0.15
_exptl_crystal_size_min 0.03
_refine_diff_density_max 2.471
_refine_diff_density_min -1.315
_refine_diff_density_rms 0.184
_refine_ls_abs_structure_details 'Flack H D (1983), Acta Cryst. A39, 876-881'
_refine_ls_abs_structure_Flack -0.045(15)
_refine_ls_extinction_method none
_refine_ls_goodness_of_fit_ref 1.067
_refine_ls_hydrogen_treatment mixed
_refine_ls_matrix_type full
_refine_ls_number_parameters 355
_refine_ls_number_reflns 5353
_refine_ls_number_restraints 20
_refine_ls_restrained_S_all 1.066
_refine_ls_R_factor_all 0.0485
_refine_ls_R_factor_gt 0.0468
_refine_ls_shift/su_max 0.001
_refine_ls_shift/su_mean 0.000
_refine_ls_structure_factor_coef Fsqd
_refine_ls_weighting_details 'calc w=1/[\s^2^(Fo^2^)+(0.0881P)^2^+0.0000P] where P=(Fo^2^+2Fc^2^)/3'
_refine_ls_weighting_scheme calc
_refine_ls_wR_factor_gt 0.1188
_refine_ls_wR_factor_ref 0.1210
_reflns_number_gt 5172
_reflns_number_total 5353
_reflns_threshold_expression >2sigma(I)
_cod_data_source_file c5cc04247j2.cif
_cod_data_source_block 2
_cod_original_cell_volume 3366.37(6)
_cod_original_sg_symbol_H-M Pna21
_cod_database_code 7117408

loop_
_symmetry_equiv_pos_as_xyz
'x, y, z'
'-x, -y, z+1/2'
'-x+1/2, y+1/2, z+1/2'
'x+1/2, -y+1/2, z'

loop_
_atom_site_label
_atom_site_type_symbol
_atom_site_fract_x
_atom_site_fract_y
_atom_site_fract_z
_atom_site_U_iso_or_equiv
_atom_site_adp_type
_atom_site_occupancy
_atom_site_symmetry_multiplicity
_atom_site_calc_flag
_atom_site_refinement_flags
_atom_site_disorder_assembly
_atom_site_disorder_group
W1 W 0.908679(9) 0.37299(3) -0.00337(4) 0.02139(12) Uani 1 1 d . . .
Si1 Si 0.79549(8) 0.61880(14) -0.14671(10) 0.0170(3) Uani 1 1 d . . .
O5 O 0.9163(3) 0.1359(7) 0.1234(6) 0.0360(18) Uani 1 1 d U . .
O1 O 0.9190(6) 0.1166(8) -0.1240(9) 0.067(3) Uani 1 1 d . . .
C23 C 1.0094(3) 0.3867(8) -0.0005(8) 0.0378(17) Uani 1 1 d . . .
Si2 Si 0.77722(8) 0.76793(18) -0.25408(10) 0.0263(3) Uani 1 1 d . . .
P1 P 0.89225(7) 0.55525(17) -0.11632(10) 0.0216(3) Uani 1 1 d . . .
O2 O 1.0615(3) 0.3934(7) 0.0046(6) 0.0533(17) Uani 1 1 d . . .
C26 C 0.9145(3) 0.2229(10) 0.0785(5) 0.0260(16) Uani 1 1 d U . .
C22 C 0.9144(4) 0.2093(11) -0.0804(6) 0.042(2) Uani 1 1 d . . .
C8 C 0.7495(3) 0.8106(6) -0.0138(4) 0.0270(13) Uani 1 1 d . . .
N2 N 0.7220(2) 0.5067(5) -0.1380(3) 0.0208(10) Uani 1 1 d . . .
N1 N 0.7468(2) 0.6896(5) -0.0688(3) 0.0198(10) Uani 1 1 d . . .
C25 C 0.8103(4) 0.3634(8) 0.0139(6) 0.045(3) Uani 1 1 d . . .
C1 C 0.7000(3) 0.5934(7) -0.0838(4) 0.0222(11) Uani 1 1 d . . .
O3 O 0.9137(4) 0.6292(10) 0.1165(6) 0.068(3) Uani 1 1 d . . .
C2 C 0.6336(3) 0.5907(8) -0.0485(4) 0.0278(13) Uani 1 1 d . . .
C12 C 0.6922(3) 0.3791(6) -0.1761(5) 0.0271(15) Uani 1 1 d . . .
O4 O 0.7592(3) 0.3557(10) 0.0249(5) 0.085(3) Uani 1 1 d . . .
C7 C 0.5831(3) 0.6602(10) -0.0869(6) 0.0404(18) Uani 1 1 d . . .
H7 H 0.5909 0.7060 -0.1343 0.048 Uiso 1 1 calc R . .
C24 C 0.9111(3) 0.5418(10) 0.0719(6) 0.0327(19) Uani 1 1 d . . .
C9 C 0.8138(6) 0.8884(12) -0.0281(8) 0.083(5) Uani 1 1 d . . .
H9A H 0.8480 0.8161 -0.0354 0.124 Uiso 1 1 calc R . .
H9B H 0.8243 0.9498 0.0155 0.124 Uiso 1 1 calc R . .
H9C H 0.8102 0.9488 -0.0736 0.124 Uiso 1 1 calc R . .
C11 C 0.6929(6) 0.9148(11) -0.0214(7) 0.068(3) Uani 1 1 d . . .
H11A H 0.6960 0.9664 -0.0699 0.102 Uiso 1 1 calc R . .
H11B H 0.6940 0.9852 0.0203 0.102 Uiso 1 1 calc R . .
H11C H 0.6524 0.8601 -0.0196 0.102 Uiso 1 1 calc R . .
C16 C 0.8320(4) 0.9319(8) -0.2535(5) 0.0430(18) Uani 1 1 d . . .
H16A H 0.8760 0.9014 -0.2412 0.065 Uiso 1 1 calc R . .
H16B H 0.8169 1.0015 -0.2154 0.065 Uiso 1 1 calc R . .
H16C H 0.8315 0.9778 -0.3036 0.065 Uiso 1 1 calc R . .
C18 C 0.6915(4) 0.8378(9) -0.2518(5) 0.0372(15) Uani 1 1 d . . .
H18A H 0.6844 0.9032 -0.2949 0.056 Uiso 1 1 calc R . .
H18B H 0.6841 0.8907 -0.2044 0.056 Uiso 1 1 calc R . .
H18C H 0.6615 0.7557 -0.2551 0.056 Uiso 1 1 calc R . .
C14 C 0.6455(5) 0.4274(10) -0.2370(7) 0.063(3) Uani 1 1 d . . .
H14A H 0.6061 0.4649 -0.2133 0.094 Uiso 1 1 calc R . .
H14B H 0.6347 0.3445 -0.2696 0.094 Uiso 1 1 calc R . .
H14C H 0.6654 0.5041 -0.2677 0.094 Uiso 1 1 calc R . .
C17 C 0.7891(5) 0.6543(9) -0.3417(5) 0.0428(18) Uani 1 1 d . . .
H17A H 0.7512 0.5923 -0.3494 0.064 Uiso 1 1 calc R . .
H17B H 0.8274 0.5933 -0.3355 0.064 Uiso 1 1 calc R . .
H17C H 0.7947 0.7180 -0.3857 0.064 Uiso 1 1 calc R . .
C15 C 0.6596(5) 0.2786(10) -0.1209(6) 0.056(2) Uani 1 1 d . . .
H15A H 0.6913 0.2433 -0.0840 0.085 Uiso 1 1 calc R . .
H15B H 0.6411 0.1959 -0.1483 0.085 Uiso 1 1 calc R . .
H15C H 0.6252 0.3311 -0.0944 0.085 Uiso 1 1 calc R . .
C3 C 0.6218(3) 0.5226(8) 0.0193(4) 0.0367(16) Uani 1 1 d . . .
H3 H 0.6558 0.4740 0.0448 0.044 Uiso 1 1 calc R . .
C10 C 0.7494(5) 0.7505(11) 0.0678(5) 0.051(2) Uani 1 1 d . . .
H10A H 0.7061 0.7153 0.0805 0.077 Uiso 1 1 calc R . .
H10B H 0.7617 0.8278 0.1032 0.077 Uiso 1 1 calc R . .
H10C H 0.7802 0.6702 0.0716 0.077 Uiso 1 1 calc R . .
Si3 Si 0.94748(8) 0.5032(2) -0.22290(10) 0.0285(4) Uani 1 1 d . . .
C5 C 0.5113(3) 0.5939(9) 0.0135(6) 0.041(2) Uani 1 1 d . . .
H5 H 0.4694 0.5955 0.0353 0.050 Uiso 1 1 calc R . .
C13 C 0.7485(4) 0.3012(8) -0.2151(6) 0.0455(19) Uani 1 1 d . . .
H13A H 0.7728 0.3711 -0.2458 0.068 Uiso 1 1 calc R . .
H13B H 0.7318 0.2238 -0.2478 0.068 Uiso 1 1 calc R . .
H13C H 0.7770 0.2590 -0.1766 0.068 Uiso 1 1 calc R . .
C4 C 0.5604(3) 0.5241(10) 0.0509(5) 0.046(2) Uani 1 1 d . . .
H4 H 0.5525 0.4773 0.0980 0.055 Uiso 1 1 calc R . .
C6 C 0.5215(4) 0.6619(11) -0.0554(7) 0.050(2) Uani 1 1 d . . .
H6 H 0.4870 0.7091 -0.0809 0.061 Uiso 1 1 calc R . .
C19 C 1.0286(3) 0.4444(9) -0.1878(5) 0.0422(18) Uani 1 1 d . . .
H19A H 1.0575 0.4292 -0.2311 0.063 Uiso 1 1 calc R . .
H19B H 1.0243 0.3535 -0.1593 0.063 Uiso 1 1 calc R . .
H19C H 1.0465 0.5198 -0.1547 0.063 Uiso 1 1 calc R . .
C21 C 0.9155(4) 0.3520(10) -0.2855(6) 0.041(2) Uani 1 1 d . . .
H21A H 0.9456 0.3352 -0.3275 0.062 Uiso 1 1 calc R . .
H21B H 0.8733 0.3797 -0.3057 0.062 Uiso 1 1 calc R . .
H21C H 0.9112 0.2628 -0.2556 0.062 Uiso 1 1 calc R . .
C20 C 0.9619(4) 0.6676(10) -0.2836(5) 0.0482(19) Uani 1 1 d . . .
H20A H 0.9673 0.7532 -0.2512 0.072 Uiso 1 1 calc R . .
H20B H 0.9250 0.6823 -0.3174 0.072 Uiso 1 1 calc R . .
H20C H 1.0010 0.6530 -0.3140 0.072 Uiso 1 1 calc R . .

loop_
_atom_site_aniso_label
_atom_site_aniso_U_11
_atom_site_aniso_U_22
_atom_site_aniso_U_33
_atom_site_aniso_U_23
_atom_site_aniso_U_13
_atom_site_aniso_U_12
W1 0.01758(17) 0.02942(19) 0.01716(18) 0.00347(11) -0.00093(12) -0.00115(7)
Si1 0.0187(8) 0.0168(8) 0.0156(8) -0.0001(5) -0.0014(6) -0.0013(4)
O5 0.049(3) 0.034(3) 0.025(4) 0.011(2) 0.002(3) 0.0033(19)
O1 0.096(6) 0.056(6) 0.048(7) 0.000(4) -0.003(5) -0.017(3)
C23 0.016(3) 0.051(4) 0.046(5) -0.011(4) 0.011(4) -0.008(2)
Si2 0.0389(9) 0.0222(8) 0.0178(8) 0.0015(7) -0.0046(7) 0.0030(6)
P1 0.0196(6) 0.0280(8) 0.0171(7) 0.0040(6) 0.0018(6) -0.0007(6)
O2 0.027(3) 0.079(4) 0.053(5) 0.007(4) -0.003(3) -0.006(2)
C26 0.023(3) 0.035(4) 0.021(4) 0.013(3) -0.002(2) -0.001(2)
C22 0.055(5) 0.036(4) 0.033(5) -0.005(4) -0.005(3) -0.006(3)
C8 0.028(3) 0.029(3) 0.024(4) -0.012(3) 0.001(3) -0.003(2)
N2 0.018(2) 0.019(2) 0.026(3) -0.001(2) -0.0018(17) -0.0015(16)
N1 0.026(2) 0.021(2) 0.012(2) -0.002(2) 0.0008(17) -0.0008(17)
C25 0.024(4) 0.054(5) 0.057(8) 0.034(4) -0.007(4) -0.005(3)
C1 0.017(3) 0.028(3) 0.022(3) 0.005(3) -0.001(2) 0.004(2)
O3 0.088(7) 0.072(7) 0.043(6) -0.021(4) -0.020(4) 0.032(4)
C2 0.020(3) 0.032(3) 0.031(4) -0.004(3) -0.001(3) -0.003(3)
C12 0.027(3) 0.021(3) 0.034(4) -0.004(2) -0.008(3) -0.0025(18)
O4 0.022(3) 0.136(7) 0.096(7) 0.082(6) 0.008(3) 0.001(3)
C7 0.029(3) 0.039(4) 0.053(5) 0.014(4) 0.004(3) 0.004(3)
C24 0.036(4) 0.038(4) 0.024(4) -0.020(4) -0.007(3) 0.012(3)
C9 0.080(7) 0.076(7) 0.092(10) -0.063(7) 0.049(7) -0.056(6)
C11 0.094(7) 0.042(4) 0.068(8) -0.029(5) -0.041(6) 0.033(5)
C16 0.050(4) 0.030(4) 0.049(5) 0.003(3) 0.009(4) -0.004(3)
C18 0.047(4) 0.035(3) 0.029(4) 0.003(3) -0.013(3) 0.006(3)
C14 0.069(6) 0.043(5) 0.076(8) -0.020(5) -0.050(5) 0.009(4)
C17 0.071(5) 0.039(4) 0.019(4) -0.004(3) -0.001(3) 0.005(4)
C15 0.077(6) 0.044(4) 0.048(5) 0.000(4) 0.005(4) -0.034(4)
C3 0.025(3) 0.046(4) 0.039(4) 0.009(3) 0.003(3) 0.000(2)
C10 0.071(5) 0.056(5) 0.028(4) -0.019(4) -0.008(4) 0.011(4)
Si3 0.0283(7) 0.0355(9) 0.0216(8) 0.0038(7) 0.0072(6) 0.0029(6)
C5 0.024(3) 0.047(4) 0.054(7) 0.005(4) 0.011(3) 0.005(3)
C13 0.047(4) 0.031(4) 0.059(5) -0.025(4) -0.005(4) 0.000(3)
C4 0.029(4) 0.060(5) 0.048(5) 0.015(4) 0.012(3) -0.001(3)
C6 0.022(3) 0.058(5) 0.071(7) 0.014(5) -0.004(4) 0.013(3)
C19 0.025(3) 0.060(5) 0.041(4) 0.003(4) 0.008(3) 0.009(3)
C21 0.046(4) 0.044(4) 0.034(5) -0.010(4) 0.005(3) 0.003(3)
C20 0.055(4) 0.047(4) 0.043(5) 0.015(4) 0.024(4) -0.001(4)

loop_
_atom_type_symbol
_atom_type_description
_atom_type_scat_dispersion_real
_atom_type_scat_dispersion_imag
_atom_type_scat_source
C C 0.0181 0.0091 'International Tables Vol C Tables 4.2.6.8 and 6.1.1.4'
H H 0.0000 0.0000 'International Tables Vol C Tables 4.2.6.8 and 6.1.1.4'
N N 0.0311 0.0180 'International Tables Vol C Tables 4.2.6.8 and 6.1.1.4'
O O 0.0492 0.0322 'International Tables Vol C Tables 4.2.6.8 and 6.1.1.4'
Si Si 0.2541 0.3302 'International Tables Vol C Tables 4.2.6.8 and 6.1.1.4'
P P 0.2955 0.4335 'International Tables Vol C Tables 4.2.6.8 and 6.1.1.4'
W W -5.4734 5.5774 'International Tables Vol C Tables 4.2.6.8 and 6.1.1.4'

loop_
_geom_angle_atom_site_label_1
_geom_angle_atom_site_label_2
_geom_angle_atom_site_label_3
_geom_angle
_geom_angle_site_symmetry_1
_geom_angle_site_symmetry_3
C26 W1 C22 88.2(3) . .
C26 W1 C24 93.1(5) . .
C22 W1 C24 175.0(3) . .
C26 W1 C25 85.6(3) . .
C22 W1 C25 97.1(4) . .
C24 W1 C25 87.8(3) . .
C26 W1 C23 87.9(4) . .
C22 W1 C23 90.2(4) . .
C24 W1 C23 85.0(3) . .
C25 W1 C23 170.1(5) . .
C26 W1 P1 174.6(2) . .
C22 W1 P1 88.5(3) . .
C24 W1 P1 90.6(3) . .
C25 W1 P1 90.6(2) . .
C23 W1 P1 96.3(4) . .
N1 Si1 N2 71.3(2) . .
N1 Si1 P1 115.10(18) . .
N2 Si1 P1 126.54(16) . .
N1 Si1 C1 35.9(2) . .
N2 Si1 C1 35.5(2) . .
P1 Si1 C1 131.20(17) . .
N1 Si1 Si2 107.85(17) . .
N2 Si1 Si2 104.97(18) . .
P1 Si1 Si2 120.28(9) . .
C1 Si1 Si2 107.99(17) . .
O2 C23 W1 176.7(13) . .
C17 Si2 C16 111.7(4) . .
C17 Si2 C18 109.2(4) . .
C16 Si2 C18 107.1(4) . .
C17 Si2 Si1 108.3(3) . .
C16 Si2 Si1 111.2(3) . .
C18 Si2 Si1 109.3(3) . .
Si1 P1 Si3 108.85(10) . .
Si1 P1 W1 118.82(8) . .
Si3 P1 W1 115.55(8) . .
O5 C26 W1 177.8(8) . .
O1 C22 W1 178.5(9) . .
N1 C8 C11 112.8(6) . .
N1 C8 C9 106.0(6) . .
C11 C8 C9 111.2(8) . .
N1 C8 C10 110.0(6) . .
C11 C8 C10 107.9(7) . .
C9 C8 C10 108.8(8) . .
C1 N2 C12 131.2(5) . .
C1 N2 Si1 90.5(4) . .
C12 N2 Si1 138.2(5) . .
C1 N1 C8 130.9(5) . .
C1 N1 Si1 90.9(4) . .
C8 N1 Si1 137.9(4) . .
O4 C25 W1 177.7(8) . .
N2 C1 N1 106.9(5) . .
N2 C1 C2 126.9(6) . .
N1 C1 C2 126.1(6) . .
N2 C1 Si1 54.0(3) . .
N1 C1 Si1 53.1(3) . .
C2 C1 Si1 173.1(5) . .
C3 C2 C7 119.7(7) . .
C3 C2 C1 122.0(6) . .
C7 C2 C1 118.2(7) . .
N2 C12 C15 112.3(7) . .
N2 C12 C14 110.8(5) . .
C15 C12 C14 110.6(8) . .
N2 C12 C13 104.8(5) . .
C15 C12 C13 110.2(7) . .
C14 C12 C13 107.9(8) . .
C6 C7 C2 119.8(9) . .
O3 C24 W1 176.0(9) . .
C2 C3 C4 120.7(7) . .
C19 Si3 C20 106.1(4) . .
C19 Si3 C21 107.1(4) . .
C20 Si3 C21 108.4(5) . .
C19 Si3 P1 104.0(3) . .
C20 Si3 P1 112.7(3) . .
C21 Si3 P1 117.7(3) . .
C4 C5 C6 121.3(7) . .
C5 C4 C3 119.4(8) . .
C5 C6 C7 119.1(8) . .

loop_
_geom_bond_atom_site_label_1
_geom_bond_atom_site_label_2
_geom_bond_distance
_geom_bond_site_symmetry_2
W1 C26 2.002(9) .
W1 C22 2.032(10) .
W1 C24 2.045(8) .
W1 C25 2.065(9) .
W1 C23 2.093(6) .
W1 P1 2.6265(18) .
Si1 N1 1.826(5) .
Si1 N2 1.848(5) .
Si1 P1 2.158(2) .
Si1 C1 2.283(6) .
Si1 Si2 2.369(2) .
O5 C26 1.128(12) .
O1 C22 1.152(16) .
C23 O2 1.086(9) .
Si2 C17 1.882(8) .
Si2 C16 1.888(8) .
Si2 C18 1.891(8) .
P1 Si3 2.253(2) .
C8 N1 1.478(8) .
C8 C11 1.521(10) .
C8 C9 1.536(10) .
C8 C10 1.542(12) .
N2 C1 1.326(8) .
N2 C12 1.487(7) .
N1 C1 1.340(8) .
C25 O4 1.079(12) .
C1 C2 1.510(8) .
O3 C24 1.125(13) .
C2 C3 1.372(10) .
C2 C7 1.402(11) .
C12 C15 1.504(11) .
C12 C14 1.514(11) .
C12 C13 1.533(10) .
C7 C6 1.394(11) .
C3 C4 1.390(10) .
Si3 C19 1.873(7) .
Si3 C20 1.877(8) .
Si3 C21 1.896(9) .
C5 C4 1.374(12) .
C5 C6 1.383(15) .
